data_7238930
loop_
_publ_author_name
'Marchetti, Fabio'
'Pampaloni, Guido'
'Zacchini, Stefano'

_publ_section_title
;
 Lactam/MoCl5 interaction in CH2Cl2: synthesis and X-ray characterization
 of protonated \d-valerolactam salts
;
_journal_issue 25
_journal_name_full 'RSC Advances'
_journal_page_first 10007
_journal_paper_doi 10.1039/c3ra23305g
_journal_volume 3
_journal_year 2013
_chemical_formula_sum 'C15 H29 Cl5 Mo N3 O4'
_chemical_formula_weight 588.60
_space_group_IT_number 13
_space_group_name_Hall '-P 2yac'
_space_group_name_H-M_alt 'P 1 2/n 1'
_symmetry_cell_setting monoclinic
_symmetry_space_group_name_H-M 'P 1 2/n 1'
_atom_sites_solution_hydrogens geom
_atom_sites_solution_primary direct
_atom_sites_solution_secondary difmap
_audit_creation_method SHELXL-97
_cell_angle_alpha 90.00
_cell_angle_beta 101.2620(10)
_cell_angle_gamma 90.00
_cell_formula_units_Z 4
_cell_length_a 9.2987(8)
_cell_length_b 11.7668(10)
_cell_length_c 22.2829(18)
_cell_measurement_reflns_used 8875
_cell_measurement_temperature 100(2)
_cell_measurement_theta_max 28.4065
_cell_measurement_theta_min 2.2455
_cell_volume 2391.2(3)
_computing_cell_refinement 'APEX2 (Bruker AXS, 2006)'
_computing_data_collection 'APEX2 (Bruker AXS, 2006)'
_computing_data_reduction 'SAINT (Bruker AXS, 2004)'
_computing_molecular_graphics 'ORTEPIII (johnson, 1996)'
_computing_publication_material 'XCIF (Bruker AXS, 2001)'
_computing_structure_refinement 'SHELXL-97 (Sheldrick, 1997)'
_computing_structure_solution 'SHELXS-97 (Sheldrick, 1990)'
_diffrn_ambient_temperature 100(2)
_diffrn_measured_fraction_theta_full 1.000
_diffrn_measured_fraction_theta_max 1.000
_diffrn_measurement_device_type 'CCD area detector'
_diffrn_measurement_method 'phi and omega scans'
_diffrn_radiation_monochromator graphite
_diffrn_radiation_source 'fine-focus sealed tube'
_diffrn_radiation_type MoK\a
_diffrn_radiation_wavelength 0.71073
_diffrn_reflns_av_R_equivalents 0.0283
_diffrn_reflns_av_sigmaI/netI 0.0267
_diffrn_reflns_limit_h_max 11
_diffrn_reflns_limit_h_min -11
_diffrn_reflns_limit_k_max 15
_diffrn_reflns_limit_k_min -15
_diffrn_reflns_limit_l_max 28
_diffrn_reflns_limit_l_min -28
_diffrn_reflns_number 20830
_diffrn_reflns_theta_full 27.00
_diffrn_reflns_theta_max 27.00
_diffrn_reflns_theta_min 1.73
_exptl_absorpt_coefficient_mu 1.132
_exptl_absorpt_correction_T_max 0.8668
_exptl_absorpt_correction_T_min 0.8136
_exptl_absorpt_correction_type empirical
_exptl_crystal_colour bright-green
_exptl_crystal_density_diffrn 1.635
_exptl_crystal_density_method 'not measured'
_exptl_crystal_description plate
_exptl_crystal_F_000 1196
_exptl_crystal_size_max 0.19
_exptl_crystal_size_mid 0.15
_exptl_crystal_size_min 0.13
_refine_diff_density_max 0.492
_refine_diff_density_min -0.249
_refine_diff_density_rms 0.065
_refine_ls_extinction_method none
_refine_ls_goodness_of_fit_ref 1.020
_refine_ls_hydrogen_treatment mixed
_refine_ls_matrix_type full
_refine_ls_number_parameters 282
_refine_ls_number_reflns 5226
_refine_ls_number_restraints 119
_refine_ls_restrained_S_all 1.012
_refine_ls_R_factor_all 0.0285
_refine_ls_R_factor_gt 0.0234
_refine_ls_shift/su_max 0.002
_refine_ls_shift/su_mean 0.000
_refine_ls_structure_factor_coef Fsqd
_refine_ls_weighting_details 'calc w=1/[\s^2^(Fo^2^)+(0.0249P)^2^+1.1685P] where P=(Fo^2^+2Fc^2^)/3'
_refine_ls_weighting_scheme calc
_refine_ls_wR_factor_gt 0.0531
_refine_ls_wR_factor_ref 0.0555
_reflns_number_gt 4649
_reflns_number_total 5226
_reflns_threshold_expression >2sigma(I)
_cod_data_source_file c3ra23305g.txt
_cod_data_source_block p2n
_cod_depositor_comments
;
The following automatic conversions were performed:

data item '_symmetry_cell_setting' value 'Monoclinic' was changed to
'monoclinic' in accordance with the
/home/saulius/struct/COD-crude-data/automatic-downloads/DataCite-retrospective/RSC/depositions/lib/dictionaries/cif_core.dic
dictionary named 'cif_core.dic' version 2.4.2 last updated on
2011-04-26.

Automatic conversion script
Id: cif_fix_values 6909 2019-04-08 15:41:33Z antanas 
;
_cod_original_sg_symbol_H-M P2/n
_cod_database_code 7238930

loop_
_symmetry_equiv_pos_as_xyz
'x, y, z'
'-x+1/2, y, -z+1/2'
'-x, -y, -z'
'x-1/2, -y, z-1/2'

loop_
_atom_site_label
_atom_site_type_symbol
_atom_site_fract_x
_atom_site_fract_y
_atom_site_fract_z
_atom_site_U_iso_or_equiv
_atom_site_adp_type
_atom_site_occupancy
_atom_site_symmetry_multiplicity
_atom_site_calc_flag
_atom_site_refinement_flags
_atom_site_disorder_assembly
_atom_site_disorder_group
Mo1 Mo 0.839865(17) 0.204014(13) 0.582428(7) 0.01366(5) Uani 1 1 d . . .
Cl1 Cl 0.84040(5) 0.13216(4) 0.68311(2) 0.02053(10) Uani 1 1 d . . .
Cl2 Cl 1.05168(5) 0.31771(4) 0.62126(2) 0.01880(10) Uani 1 1 d . . .
Cl3 Cl 0.81052(5) 0.30661(4) 0.48747(2) 0.01972(10) Uani 1 1 d . . .
Cl4 Cl 0.59958(5) 0.12790(4) 0.55082(2) 0.02400(11) Uani 1 1 d . . .
O1 O 0.92994(14) 0.09460(11) 0.56029(6) 0.0213(3) Uani 1 1 d . . .
O12 O 0.72646(14) 0.35275(11) 0.60965(6) 0.0200(3) Uani 1 1 d . . .
C11 C 0.6236(2) 0.38486(15) 0.63544(8) 0.0165(4) Uani 1 1 d U . .
C12 C 0.5452(2) 0.49326(17) 0.61407(9) 0.0248(4) Uani 1 1 d U . .
H12A H 0.5233 0.4939 0.5688 0.030 Uiso 1 1 calc R . .
H12B H 0.6115 0.5579 0.6279 0.030 Uiso 1 1 calc R . .
C13 C 0.4023(2) 0.51094(19) 0.63701(10) 0.0276(5) Uani 1 1 d U . .
H13A H 0.3703 0.5911 0.6309 0.033 Uiso 1 1 calc R . .
H13B H 0.3244 0.4618 0.6138 0.033 Uiso 1 1 calc R . .
C14 C 0.4279(2) 0.48143(17) 0.70429(9) 0.0248(4) Uani 1 1 d U . .
H14A H 0.5078 0.5292 0.7271 0.030 Uiso 1 1 calc R . .
H14B H 0.3379 0.4971 0.7204 0.030 Uiso 1 1 calc R . .
C15 C 0.4680(2) 0.35832(19) 0.71343(10) 0.0305(5) Uani 1 1 d U . .
H15A H 0.5017 0.3429 0.7576 0.037 Uiso 1 1 calc R . .
H15B H 0.3805 0.3108 0.6985 0.037 Uiso 1 1 calc R . .
N1 N 0.58556(19) 0.32796(15) 0.68011(8) 0.0246(4) Uani 1 1 d D . .
H1 H 0.633(2) 0.2673(16) 0.6902(10) 0.030 Uiso 1 1 d D . .
O22 O 0.55188(18) 0.78926(14) 0.64206(7) 0.0350(4) Uani 1 1 d D . .
H22 H 0.606(3) 0.776(2) 0.6759(9) 0.053 Uiso 1 1 d D . .
C21 C 0.4700(2) 0.87889(17) 0.64351(9) 0.0211(4) Uani 1 1 d U B .
C22 C 0.4920(2) 0.95428(16) 0.69779(8) 0.0203(4) Uani 1 1 d U . .
H22A H 0.5967 0.9763 0.7084 0.024 Uiso 1 1 calc R A 1
H22B H 0.4682 0.9116 0.7329 0.024 Uiso 1 1 calc R A 1
C23 C 0.3996(3) 1.0604(3) 0.68802(16) 0.0244(7) Uani 0.751(4) 1 d PU B 1
H23A H 0.4484 1.1180 0.6665 0.029 Uiso 0.751(4) 1 calc PR B 1
H23B H 0.3897 1.0922 0.7281 0.029 Uiso 0.751(4) 1 calc PR B 1
C24 C 0.2484(3) 1.0343(2) 0.65046(12) 0.0239(7) Uani 0.751(4) 1 d PU B 1
H24A H 0.1873 1.1038 0.6459 0.029 Uiso 0.751(4) 1 calc PR B 1
H24B H 0.1996 0.9760 0.6715 0.029 Uiso 0.751(4) 1 calc PR B 1
C23' C 0.3506(12) 1.0345(9) 0.6931(5) 0.0244(7) Uani 0.25 1 d PU B 2
H23C H 0.2665 0.9892 0.7010 0.029 Uiso 0.249(4) 1 calc PR B 2
H23D H 0.3709 1.0950 0.7245 0.029 Uiso 0.249(4) 1 calc PR B 2
C24' C 0.3135(9) 1.0864(7) 0.6316(4) 0.0213(17) Uani 0.249(4) 1 d PU B 2
H24C H 0.4003 1.1250 0.6214 0.026 Uiso 0.249(4) 1 calc PR B 2
H24D H 0.2340 1.1429 0.6299 0.026 Uiso 0.249(4) 1 calc PR B 2
C25 C 0.2644(2) 0.99067(18) 0.58722(9) 0.0260(4) Uani 1 1 d U . .
H25A H 0.1684 0.9635 0.5644 0.031 Uiso 1 1 calc R B 1
H25B H 0.2984 1.0529 0.5635 0.031 Uiso 1 1 calc R B 1
N2 N 0.37127(19) 0.89712(15) 0.59537(7) 0.0253(4) Uani 1 1 d D B .
H2 H 0.367(3) 0.8514(17) 0.5653(9) 0.030 Uiso 1 1 d D . .
O32 O -0.06916(16) 0.39343(12) 0.33598(6) 0.0239(3) Uani 1 1 d D . .
H32 H -0.113(3) 0.3435(18) 0.3120(10) 0.036 Uiso 1 1 d D . .
C31 C 0.0260(2) 0.35279(16) 0.38180(8) 0.0182(4) Uani 1 1 d U . .
C32 C 0.0612(2) 0.22910(16) 0.38619(9) 0.0213(4) Uani 1 1 d U . .
H32A H 0.1162 0.2090 0.3539 0.026 Uiso 1 1 calc R . .
H32B H -0.0316 0.1854 0.3784 0.026 Uiso 1 1 calc R . .
C33 C 0.1515(2) 0.19367(16) 0.44831(9) 0.0233(4) Uani 1 1 d U . .
H33A H 0.0856 0.1827 0.4777 0.028 Uiso 1 1 calc R . .
H33B H 0.2010 0.1205 0.4440 0.028 Uiso 1 1 calc R . .
C34 C 0.2659(2) 0.28360(16) 0.47275(9) 0.0225(4) Uani 1 1 d U . .
H34A H 0.3210 0.2601 0.5134 0.027 Uiso 1 1 calc R . .
H34B H 0.3363 0.2905 0.4449 0.027 Uiso 1 1 calc R . .
C35 C 0.1939(2) 0.39733(16) 0.47809(8) 0.0199(4) Uani 1 1 d U . .
H35A H 0.1403 0.3950 0.5123 0.024 Uiso 1 1 calc R . .
H35B H 0.2701 0.4570 0.4872 0.024 Uiso 1 1 calc R . .
N3 N 0.09126(18) 0.42576(13) 0.42098(7) 0.0180(3) Uani 1 1 d D . .
H3 H 0.071(2) 0.4944(14) 0.4143(9) 0.022 Uiso 1 1 d D . .
Cl5 Cl 0.7500 0.70758(6) 0.7500 0.02748(15) Uani 1 2 d S . .
Cl6 Cl 0.7500 0.23795(6) 0.2500 0.02626(15) Uani 1 2 d S . .

loop_
_atom_site_aniso_label
_atom_site_aniso_U_11
_atom_site_aniso_U_22
_atom_site_aniso_U_33
_atom_site_aniso_U_23
_atom_site_aniso_U_13
_atom_site_aniso_U_12
Mo1 0.01316(9) 0.01341(8) 0.01502(8) 0.00007(6) 0.00422(6) 0.00044(6)
Cl1 0.0216(2) 0.0222(2) 0.0180(2) 0.00524(17) 0.00431(18) 0.00068(18)
Cl2 0.0162(2) 0.0181(2) 0.0218(2) 0.00033(17) 0.00295(18) -0.00241(17)
Cl3 0.0232(2) 0.0205(2) 0.0163(2) 0.00234(17) 0.00577(18) 0.00085(18)
Cl4 0.0175(2) 0.0294(3) 0.0241(2) 0.0013(2) 0.00170(19) -0.00608(19)
O1 0.0214(7) 0.0180(7) 0.0254(7) -0.0021(6) 0.0068(6) 0.0010(5)
O12 0.0201(7) 0.0183(7) 0.0244(7) -0.0001(5) 0.0111(6) 0.0021(5)
C11 0.0161(9) 0.0162(9) 0.0173(8) -0.0040(7) 0.0039(7) -0.0019(7)
C12 0.0239(11) 0.0257(10) 0.0280(10) 0.0082(8) 0.0128(9) 0.0072(8)
C13 0.0230(11) 0.0287(11) 0.0346(11) 0.0104(9) 0.0141(9) 0.0085(9)
C14 0.0220(11) 0.0277(11) 0.0279(10) -0.0032(9) 0.0127(9) 0.0039(8)
C15 0.0323(12) 0.0350(12) 0.0302(11) 0.0106(9) 0.0211(10) 0.0112(10)
N1 0.0266(10) 0.0218(9) 0.0295(9) 0.0086(7) 0.0155(8) 0.0109(7)
O22 0.0359(10) 0.0380(9) 0.0267(8) -0.0092(7) -0.0048(7) 0.0211(7)
C21 0.0187(10) 0.0250(10) 0.0198(9) -0.0006(8) 0.0040(8) 0.0026(8)
C22 0.0171(10) 0.0229(10) 0.0194(9) -0.0038(8) -0.0002(8) -0.0012(8)
C23 0.0243(19) 0.0180(16) 0.0282(13) -0.0058(12) -0.0012(13) 0.0000(12)
C24 0.0215(15) 0.0219(14) 0.0271(14) -0.0014(11) 0.0015(11) 0.0050(11)
C23' 0.0243(19) 0.0180(16) 0.0282(13) -0.0058(12) -0.0012(13) 0.0000(12)
C24' 0.018(3) 0.018(3) 0.028(3) -0.002(3) 0.005(3) 0.006(3)
C25 0.0242(11) 0.0240(10) 0.0260(10) -0.0004(8) -0.0044(8) 0.0057(9)
N2 0.0283(10) 0.0272(9) 0.0185(8) -0.0064(7) -0.0002(7) 0.0075(8)
O32 0.0261(8) 0.0201(7) 0.0230(7) -0.0002(6) -0.0014(6) 0.0003(6)
C31 0.0172(10) 0.0196(9) 0.0198(9) 0.0034(8) 0.0084(8) 0.0005(8)
C32 0.0240(11) 0.0161(9) 0.0243(10) -0.0004(8) 0.0057(8) -0.0010(8)
C33 0.0264(11) 0.0170(9) 0.0274(10) 0.0046(8) 0.0077(9) 0.0020(8)
C34 0.0200(10) 0.0249(10) 0.0225(9) 0.0046(8) 0.0037(8) 0.0026(8)
C35 0.0196(10) 0.0213(10) 0.0187(9) 0.0000(8) 0.0033(8) -0.0006(8)
N3 0.0207(9) 0.0133(7) 0.0201(8) 0.0015(6) 0.0046(7) 0.0007(7)
Cl5 0.0229(4) 0.0260(4) 0.0299(4) 0.000 -0.0038(3) 0.000
Cl6 0.0264(4) 0.0204(3) 0.0290(4) 0.000 -0.0021(3) 0.000

loop_
_atom_type_symbol
_atom_type_description
_atom_type_scat_dispersion_real
_atom_type_scat_dispersion_imag
_atom_type_scat_source
C C 0.0033 0.0016 'International Tables Vol C Tables 4.2.6.8 and 6.1.1.4'
H H 0.0000 0.0000 'International Tables Vol C Tables 4.2.6.8 and 6.1.1.4'
N N 0.0061 0.0033 'International Tables Vol C Tables 4.2.6.8 and 6.1.1.4'
O O 0.0106 0.0060 'International Tables Vol C Tables 4.2.6.8 and 6.1.1.4'
Cl Cl 0.1484 0.1585 'International Tables Vol C Tables 4.2.6.8 and 6.1.1.4'
Mo Mo -1.6832 0.6857 'International Tables Vol C Tables 4.2.6.8 and 6.1.1.4'

loop_
_geom_angle_atom_site_label_1
_geom_angle_atom_site_label_2
_geom_angle_atom_site_label_3
_geom_angle
O1 Mo1 O12 177.66(6)
O1 Mo1 Cl4 96.83(5)
O12 Mo1 Cl4 84.70(4)
O1 Mo1 Cl1 95.48(5)
O12 Mo1 Cl1 86.31(4)
Cl4 Mo1 Cl1 88.538(17)
O1 Mo1 Cl2 96.50(5)
O12 Mo1 Cl2 81.96(4)
Cl4 Mo1 Cl2 166.666(17)
Cl1 Mo1 Cl2 90.436(17)
O1 Mo1 Cl3 96.02(5)
O12 Mo1 Cl3 82.21(4)
Cl4 Mo1 Cl3 89.421(17)
Cl1 Mo1 Cl3 168.480(17)
Cl2 Mo1 Cl3 88.940(17)
C11 O12 Mo1 144.28(12)
O12 C11 N1 122.32(17)
O12 C11 C12 118.24(16)
N1 C11 C12 119.44(16)
C11 C12 C13 114.20(16)
C11 C12 H12A 108.7
C13 C12 H12A 108.7
C11 C12 H12B 108.7
C13 C12 H12B 108.7
H12A C12 H12B 107.6
C14 C13 C12 108.78(17)
C14 C13 H13A 109.9
C12 C13 H13A 109.9
C14 C13 H13B 109.9
C12 C13 H13B 109.9
H13A C13 H13B 108.3
C15 C14 C13 110.07(17)
C15 C14 H14A 109.6
C13 C14 H14A 109.6
C15 C14 H14B 109.6
C13 C14 H14B 109.6
H14A C14 H14B 108.2
N1 C15 C14 110.72(16)
N1 C15 H15A 109.5
C14 C15 H15A 109.5
N1 C15 H15B 109.5
C14 C15 H15B 109.5
H15A C15 H15B 108.1
C11 N1 C15 126.56(17)
C11 N1 H1 115.6(15)
C15 N1 H1 117.8(15)
C21 O22 H22 112(2)
N2 C21 O22 116.04(17)
N2 C21 C22 122.89(18)
O22 C21 C22 121.07(17)
C21 C22 C23 113.20(19)
C21 C22 C23' 108.6(4)
C23 C22 C23' 21.1(3)
C21 C22 H22A 108.9
C23 C22 H22A 108.9
C23' C22 H22A 128.0
C21 C22 H22B 108.9
C23 C22 H22B 108.9
C23' C22 H22B 92.4
H22A C22 H22B 107.8
C22 C23 C24 110.6(2)
C22 C23 H23A 109.5
C24 C23 H23A 109.5
C22 C23 H23B 109.5
C24 C23 H23B 109.5
H23A C23 H23B 108.1
C23 C24 C25 109.2(2)
C23 C24 H24A 109.8
C25 C24 H24A 109.8
C23 C24 H24B 109.8
C25 C24 H24B 109.8
H24A C24 H24B 108.3
C24' C23' C22 110.0(7)
C24' C23' H23C 109.7
C22 C23' H23C 109.7
C24' C23' H23D 109.7
C22 C23' H23D 109.7
H23C C23' H23D 108.2
C23' C24' C25 106.6(7)
C23' C24' H24C 110.4
C25 C24' H24C 110.4
C23' C24' H24D 110.4
C25 C24' H24D 110.4
H24C C24' H24D 108.6
N2 C25 C24' 111.5(3)
N2 C25 C24 108.74(17)
C24' C25 C24 38.7(3)
N2 C25 H25A 109.9
C24' C25 H25A 134.8
C24 C25 H25A 109.9
N2 C25 H25B 109.9
C24' C25 H25B 73.2
C24 C25 H25B 109.9
H25A C25 H25B 108.3
C21 N2 C25 125.67(17)
C21 N2 H2 117.7(16)
C25 N2 H2 116.6(16)
C31 O32 H32 114.1(17)
N3 C31 O32 116.34(17)
N3 C31 C32 122.53(18)
O32 C31 C32 121.06(17)
C31 C32 C33 113.58(16)
C31 C32 H32A 108.9
C33 C32 H32A 108.9
C31 C32 H32B 108.9
C33 C32 H32B 108.9
H32A C32 H32B 107.7
C34 C33 C32 110.84(16)
C34 C33 H33A 109.5
C32 C33 H33A 109.5
C34 C33 H33B 109.5
C32 C33 H33B 109.5
H33A C33 H33B 108.1
C35 C34 C33 110.75(16)
C35 C34 H34A 109.5
C33 C34 H34A 109.5
C35 C34 H34B 109.5
C33 C34 H34B 109.5
H34A C34 H34B 108.1
N3 C35 C34 110.82(15)
N3 C35 H35A 109.5
C34 C35 H35A 109.5
N3 C35 H35B 109.5
C34 C35 H35B 109.5
H35A C35 H35B 108.1
C31 N3 C35 125.04(16)
C31 N3 H3 117.5(15)
C35 N3 H3 117.4(15)

loop_
_geom_bond_atom_site_label_1
_geom_bond_atom_site_label_2
_geom_bond_distance
Mo1 O1 1.6625(13)
Mo1 O12 2.1892(12)
Mo1 Cl4 2.3824(5)
Mo1 Cl1 2.3965(5)
Mo1 Cl2 2.3984(5)
Mo1 Cl3 2.4049(5)
O12 C11 1.266(2)
C11 N1 1.304(2)
C11 C12 1.500(3)
C12 C13 1.528(3)
C12 H12A 0.9900
C12 H12B 0.9900
C13 C14 1.512(3)
C13 H13A 0.9900
C13 H13B 0.9900
C14 C15 1.500(3)
C14 H14A 0.9900
C14 H14B 0.9900
C15 N1 1.480(2)
C15 H15A 0.9900
C15 H15B 0.9900
N1 H1 0.846(16)
O22 C21 1.305(2)
O22 H22 0.835(17)
C21 N2 1.287(3)
C21 C22 1.482(3)
C22 C23 1.507(4)
C22 C23' 1.606(11)
C22 H22A 0.9900
C22 H22B 0.9900
C23 C24 1.521(4)
C23 H23A 0.9900
C23 H23B 0.9900
C24 C25 1.534(3)
C24 H24A 0.9900
C24 H24B 0.9900
C23' C24' 1.479(15)
C23' H23C 0.9900
C23' H23D 0.9900
C24' C25 1.509(8)
C24' H24C 0.9900
C24' H24D 0.9900
C25 N2 1.471(3)
C25 H25A 0.9900
C25 H25B 0.9900
N2 H2 0.854(15)
O32 C31 1.304(2)
O32 H32 0.843(16)
C31 N3 1.289(2)
C31 C32 1.491(3)
C32 C33 1.530(3)
C32 H32A 0.9900
C32 H32B 0.9900
C33 C34 1.523(3)
C33 H33A 0.9900
C33 H33B 0.9900
C34 C35 1.511(3)
C34 H34A 0.9900
C34 H34B 0.9900
C35 N3 1.472(2)
C35 H35A 0.9900
C35 H35B 0.9900
N3 H3 0.836(15)

loop_
_geom_hbond_atom_site_label_D
_geom_hbond_atom_site_label_H
_geom_hbond_atom_site_label_A
_geom_hbond_distance_DH
_geom_hbond_distance_HA
_geom_hbond_distance_DA
_geom_hbond_angle_DHA
_geom_hbond_site_symmetry_A
N1 H1 Cl1 0.846(16) 2.529(18) 3.2964(17) 151(2) .
O22 H22 Cl5 0.835(17) 2.076(18) 2.8935(15) 166(3) .
N2 H2 Cl4 0.854(15) 2.68(2) 3.3342(17) 134.8(19) 3_666
N2 H2 Cl3 0.854(15) 2.609(19) 3.2853(18) 137.0(19) 3_666
O32 H32 Cl6 0.843(16) 2.095(17) 2.9303(15) 171(2) 1_455
N3 H3 Cl2 0.836(15) 2.541(16) 3.3579(17) 166(2) 3_666

loop_
_geom_torsion_atom_site_label_1
_geom_torsion_atom_site_label_2
_geom_torsion_atom_site_label_3
_geom_torsion_atom_site_label_4
_geom_torsion
O1 Mo1 O12 C11 173.8(14)
Cl4 Mo1 O12 C11 42.8(2)
Cl1 Mo1 O12 C11 -46.1(2)
Cl2 Mo1 O12 C11 -137.1(2)
Cl3 Mo1 O12 C11 132.9(2)
Mo1 O12 C11 N1 32.5(3)
Mo1 O12 C11 C12 -148.45(17)
O12 C11 C12 C13 166.67(18)
N1 C11 C12 C13 -14.3(3)
C11 C12 C13 C14 44.6(2)
C12 C13 C14 C15 -62.8(2)
C13 C14 C15 N1 49.1(2)
O12 C11 N1 C15 179.6(2)
C12 C11 N1 C15 0.6(3)
C14 C15 N1 C11 -18.5(3)
N2 C21 C22 C23 -6.6(3)
O22 C21 C22 C23 173.1(2)
N2 C21 C22 C23' 15.4(5)
O22 C21 C22 C23' -164.8(4)
C21 C22 C23 C24 38.4(3)
C23' C22 C23 C24 -43.1(13)
C22 C23 C24 C25 -62.0(3)
C21 C22 C23' C24' -48.6(8)
C23 C22 C23' C24' 57.9(12)
C22 C23' C24' C25 66.8(8)
C23' C24' C25 N2 -51.3(7)
C23' C24' C25 C24 42.2(6)
C23 C24 C25 N2 51.9(3)
C23 C24 C25 C24' -49.4(5)
O22 C21 N2 C25 178.32(19)
C22 C21 N2 C25 -1.9(3)
C24' C25 N2 C21 19.8(4)
C24 C25 N2 C21 -21.5(3)
N3 C31 C32 C33 14.2(2)
O32 C31 C32 C33 -168.87(16)
C31 C32 C33 C34 -38.8(2)
C32 C33 C34 C35 57.5(2)
C33 C34 C35 N3 -49.6(2)
O32 C31 N3 C35 175.29(16)
C32 C31 N3 C35 -7.7(3)
C34 C35 N3 C31 25.6(2)
